data_1534606
loop_
_publ_author_name
'Antonov, V.A.'
'Arsen'ev, P.A.'
'Kopylova, E.K.'

_publ_section_title
;
 Crystal structure of Sr3 La Ta3 O12
;
_journal_name_full Kristallografiya
_journal_page_first 630
_journal_page_last 633
_journal_volume 35
_journal_year 1990
_chemical_formula_sum 'La O12 Sr3 Ta3'
_chemical_name_systematic 'Sr3 La Ta3 O12'
_space_group_IT_number 166
_symmetry_space_group_name_Hall '-R 3 2"'
_symmetry_space_group_name_H-M 'R -3 m :H'
_cell_angle_alpha 90
_cell_angle_beta 90
_cell_angle_gamma 120
_cell_formula_units_Z 3
_cell_length_a 5.654
_cell_length_b 5.654
_cell_length_c 27.245
_cell_volume 754.274
_citation_journal_id_ASTM KRISAJ
_cod_data_source_file Antonov_KRISAJ_1990_995.cif
_cod_data_source_block La1O12Sr3Ta3
_cod_original_cell_volume 754.2738
_cod_original_formula_sum 'La1 O12 Sr3 Ta3'
_cod_database_code 1534606

loop_
_symmetry_equiv_pos_as_xyz
x,y,z
-y,x-y,z
-x+y,-x,z
y,x,-z
-x,-x+y,-z
x-y,-y,-z
-x,-y,-z
y,-x+y,-z
x-y,x,-z
-y,-x,z
x,x-y,z
-x+y,y,z
x+2/3,y+1/3,z+1/3
-y+2/3,x-y+1/3,z+1/3
-x+y+2/3,-x+1/3,z+1/3
y+2/3,x+1/3,-z+1/3
-x+2/3,-x+y+1/3,-z+1/3
x-y+2/3,-y+1/3,-z+1/3
-x+2/3,-y+1/3,-z+1/3
y+2/3,-x+y+1/3,-z+1/3
x-y+2/3,x+1/3,-z+1/3
-y+2/3,-x+1/3,z+1/3
x+2/3,x-y+1/3,z+1/3
-x+y+2/3,y+1/3,z+1/3
x+1/3,y+2/3,z+2/3
-y+1/3,x-y+2/3,z+2/3
-x+y+1/3,-x+2/3,z+2/3
y+1/3,x+2/3,-z+2/3
-x+1/3,-x+y+2/3,-z+2/3
x-y+1/3,-y+2/3,-z+2/3
-x+1/3,-y+2/3,-z+2/3
y+1/3,-x+y+2/3,-z+2/3
x-y+1/3,x+2/3,-z+2/3
-y+1/3,-x+2/3,z+2/3
x+1/3,x-y+2/3,z+2/3
-x+y+1/3,y+2/3,z+2/3

loop_
_atom_site_label
_atom_site_type_symbol
_atom_site_fract_x
_atom_site_fract_y
_atom_site_fract_z
_atom_site_occupancy
_atom_site_U_iso_or_equiv
Ta1 Ta+5 0 0 0.4229 1 0.0
O1 O-2 0.1667 0.3333 0.0383 1 0.0
La2 La+3 0 0 0.2856 0.25 0.0
O2 O-2 0.1667 0.3333 0.4536 1 0.0
La1 La+3 0 0 0.1397 0.25 0.0
Sr1 Sr+2 0 0 0.1397 0.75 0.0
Sr2 Sr+2 0 0 0.2856 0.75 0.0
Ta2 Ta+5 0 0 0 1 0.0
